data_7037505
loop_
_publ_author_name
'Schmidlehner, Melanie'
'Flocke, Lea S.'
'Roller, Alexander'
'Hejl, Michaela'
'Jakupec, Michael A.'
'Kandioller, Wolfgang'
'Keppler, Bernhard K.'

_publ_section_title
;
 Cytotoxicity and preliminary mode of action studies of novel
 2-aryl-4-thiopyrone-based organometallics.
;
_journal_issue 2
_journal_name_full 'Dalton transactions (Cambridge, England : 2003)'
_journal_page_first 724
_journal_page_last 733
_journal_paper_doi 10.1039/c5dt02722e
_journal_volume 45
_journal_year 2015
_chemical_formula_moiety 'C23 H25 Cl O3 Ru S'
_chemical_formula_sum 'C23 H25 Cl O3 Ru S'
_chemical_formula_weight 518.01
_chemical_name_systematic
'Chlorido{3-(oxo-?O) 2-(4-methoxyphenyl)-6-methyl-pyran-4(1H)-thionato-?S}(?6-p-cymene)ruthenium(II)'
_space_group_crystal_system triclinic
_space_group_IT_number 2
_space_group_name_Hall '-P 1'
_space_group_name_H-M_alt 'P -1'
_symmetry_space_group_name_Hall '-P 1'
_symmetry_space_group_name_H-M 'P -1'
_atom_sites_solution_hydrogens geom
_atom_sites_solution_primary direct
_audit_creation_date 2014-10-10
_audit_creation_method
;
Olex2 1.2
(compiled 2014.09.19 svn.r3010 for OlexSys, GUI svn.r4874)
;
_audit_update_record
;
2015-06-10 deposited with the CCDC.
2015-11-18 downloaded from the CCDC.
;
_cell_angle_alpha 94.2722(13)
_cell_angle_beta 107.0275(12)
_cell_angle_gamma 107.9291(12)
_cell_formula_units_Z 4
_cell_length_a 12.9626(4)
_cell_length_b 13.7228(5)
_cell_length_c 14.0458(5)
_cell_measurement_reflns_used 9021
_cell_measurement_temperature 100.0
_cell_measurement_theta_max 25.419
_cell_measurement_theta_min 2.264
_cell_volume 2235.44(14)
_computing_cell_refinement 'APEX2 v2013.6-2'
_computing_data_collection 'APEX2 v2013.6-2'
_computing_data_reduction 'APEX2 v2013.6-2'
_computing_molecular_graphics 'Olex2 (Dolomanov et al., 2009)'
_computing_publication_material 'Olex2 (Dolomanov et al., 2009)'
_computing_structure_refinement 'XL (Sheldrick, 2008)'
_computing_structure_solution 'ShelXS (Sheldrick, 2008)'
_diffrn_ambient_temperature 100.0
_diffrn_measured_fraction_theta_full 0.999
_diffrn_measured_fraction_theta_max 0.997
_diffrn_measurement_device_type 'Bruker D8 Venture'
_diffrn_measurement_method '\f and \w scans'
_diffrn_radiation_type MoK\a
_diffrn_radiation_wavelength 0.71073
_diffrn_reflns_av_R_equivalents 0.0234
_diffrn_reflns_av_unetI/netI 0.0201
_diffrn_reflns_laue_measured_fraction_full 0.999
_diffrn_reflns_laue_measured_fraction_max 0.997
_diffrn_reflns_limit_h_max 15
_diffrn_reflns_limit_h_min -15
_diffrn_reflns_limit_k_max 16
_diffrn_reflns_limit_k_min -16
_diffrn_reflns_limit_l_max 16
_diffrn_reflns_limit_l_min -16
_diffrn_reflns_number 31894
_diffrn_reflns_point_group_measured_fraction_full 0.999
_diffrn_reflns_point_group_measured_fraction_max 0.997
_diffrn_reflns_theta_full 25.242
_diffrn_reflns_theta_max 25.446
_diffrn_reflns_theta_min 1.586
_diffrn_source 'INCOATEC microfocus sealed tube'
_diffrn_standards_number 0
_exptl_absorpt_coefficient_mu 0.935
_exptl_absorpt_correction_T_max 0.7452
_exptl_absorpt_correction_T_min 0.6576
_exptl_absorpt_correction_type multi-scan
_exptl_absorpt_process_details
;
SADABS-2012/1 (Bruker,2012) was used for absorption correction. 
wR2(int) was 0.1058 before and 0.0380 after correction. 
The Ratio of minimum to maximum transmission is 0.8824. 
The \l/2 correction factor is 0.0015.
;
_exptl_crystal_colour 'clear red'
_exptl_crystal_colour_lustre clear
_exptl_crystal_colour_primary red
_exptl_crystal_density_diffrn 1.539
_exptl_crystal_description block
_exptl_crystal_F_000 1056
_exptl_crystal_size_max 0.404
_exptl_crystal_size_mid 0.232
_exptl_crystal_size_min 0.054
_refine_diff_density_max 0.734
_refine_diff_density_min -0.633
_refine_diff_density_rms 0.070
_refine_ls_extinction_method none
_refine_ls_goodness_of_fit_ref 1.041
_refine_ls_hydrogen_treatment constr
_refine_ls_matrix_type full
_refine_ls_number_parameters 587
_refine_ls_number_reflns 8250
_refine_ls_number_restraints 1
_refine_ls_restrained_S_all 1.041
_refine_ls_R_factor_all 0.0308
_refine_ls_R_factor_gt 0.0256
_refine_ls_shift/su_max 0.001
_refine_ls_shift/su_mean 0.000
_refine_ls_structure_factor_coef Fsqd
_refine_ls_weighting_details 'w=1/[\s^2^(Fo^2^)+(0.0309P)^2^+2.7698P] where P=(Fo^2^+2Fc^2^)/3'
_refine_ls_weighting_scheme calc
_refine_ls_wR_factor_gt 0.0643
_refine_ls_wR_factor_ref 0.0666
_reflns_Friedel_coverage 0.000
_reflns_number_gt 7365
_reflns_number_total 8250
_reflns_threshold_expression 'I > 2\s(I)'
_cod_data_source_file c5dt02722e2.cif
_cod_data_source_block mesc222_P-1
_cod_depositor_comments 'Adding full bibliography for 7037501--7037505.cif.'
_cod_original_cell_volume 2235.44(13)
_cod_database_code 7037505
_shelxl_version_number 2013-3
_shelx_space_group_comment
;
The symmetry employed for this shelxl refinement is uniquely defined
by the following loop, which should always be used as a source of
symmetry information in preference to the above space-group names.
They are only intended as comments.
;
_shelx_estimated_absorpt_t_max 0.951
_shelx_estimated_absorpt_t_min 0.704

loop_
_space_group_symop_operation_xyz
'x, y, z'
'-x, -y, -z'

loop_
_atom_site_label
_atom_site_type_symbol
_atom_site_fract_x
_atom_site_fract_y
_atom_site_fract_z
_atom_site_U_iso_or_equiv
_atom_site_adp_type
_atom_site_occupancy
_atom_site_site_symmetry_order
_atom_site_calc_flag
_atom_site_refinement_flags_posn
_atom_site_refinement_flags_occupancy
_atom_site_disorder_assembly
_atom_site_disorder_group
Ru1 Ru 0.45185(2) 0.07269(2) 0.81448(2) 0.01494(6) Uani 1 1 d . . . .
Cl1A Cl 0.28857(5) 0.03288(5) 0.87327(4) 0.02120(13) Uani 1 1 d . . . .
S1A S 0.39823(5) -0.10796(5) 0.76188(4) 0.02014(13) Uani 1 1 d . . . .
O1A O 0.13046(14) -0.14570(14) 0.46674(12) 0.0240(4) Uani 1 1 d . . . .
O2A O 0.33212(14) 0.05902(13) 0.67258(11) 0.0189(3) Uani 1 1 d . . . .
O3A O 0.00239(16) 0.23704(15) 0.33823(14) 0.0330(4) Uani 1 1 d . . . .
C1A C 0.1878(2) -0.04770(19) 0.52356(17) 0.0193(5) Uani 1 1 d . . . .
C2A C 0.2739(2) -0.03359(19) 0.61642(17) 0.0188(5) Uani 1 1 d . . . .
C3A C 0.2961(2) -0.12390(19) 0.64751(17) 0.0195(5) Uani 1 1 d . . . .
C4A C 0.2356(2) -0.2218(2) 0.58382(19) 0.0249(5) Uani 1 1 d . . . .
H4A H 0.2521 -0.2816 0.6034 0.030 Uiso 1 1 calc R . . .
C5A C 0.1541(2) -0.2303(2) 0.49495(19) 0.0272(6) Uani 1 1 d . . . .
C6A C 0.0806(3) -0.3272(2) 0.4185(2) 0.0400(7) Uani 1 1 d . . . .
H6AA H 0.0926 -0.3187 0.3535 0.060 Uiso 1 1 calc GR . . .
H6AB H -0.0005 -0.3401 0.4104 0.060 Uiso 1 1 calc GR . . .
H6AC H 0.1015 -0.3864 0.4416 0.060 Uiso 1 1 calc GR . . .
C7A C 0.1450(2) 0.0293(2) 0.47682(17) 0.0194(5) Uani 1 1 d . . . .
C8A C 0.2023(2) 0.1361(2) 0.51062(17) 0.0216(5) Uani 1 1 d . . . .
H8A H 0.2730 0.1600 0.5654 0.026 Uiso 1 1 calc R . . .
C9A C 0.1587(2) 0.2085(2) 0.46615(18) 0.0235(5) Uani 1 1 d . . . .
H9A H 0.1994 0.2810 0.4897 0.028 Uiso 1 1 calc R . . .
C10A C 0.0543(2) 0.1734(2) 0.38646(18) 0.0250(6) Uani 1 1 d . . . .
C11A C -0.0042(2) 0.0673(2) 0.35164(18) 0.0250(6) Uani 1 1 d . . . .
H11A H -0.0751 0.0438 0.2972 0.030 Uiso 1 1 calc R . . .
C12A C 0.0401(2) -0.0036(2) 0.39560(17) 0.0223(5) Uani 1 1 d . . . .
H12A H -0.0005 -0.0759 0.3710 0.027 Uiso 1 1 calc R . . .
C13A C 0.0600(3) 0.3463(2) 0.3697(2) 0.0397(7) Uani 1 1 d . . . .
H13G H 0.0711 0.3657 0.4415 0.060 Uiso 1 1 calc GR . . .
H13H H 0.0136 0.3829 0.3296 0.060 Uiso 1 1 calc GR . . .
H13I H 0.1349 0.3657 0.3598 0.060 Uiso 1 1 calc GR . . .
C14A C 0.62344(19) 0.1139(2) 0.80199(18) 0.0211(5) Uani 1 1 d . . . .
C15A C 0.62414(19) 0.08204(19) 0.89669(18) 0.0195(5) Uani 1 1 d . . . .
H15A H 0.6526 0.0275 0.9148 0.023 Uiso 1 1 calc R . . .
C16A C 0.58412(19) 0.12882(19) 0.96387(17) 0.0195(5) Uani 1 1 d . . . .
H16A H 0.5853 0.1054 1.0260 0.023 Uiso 1 1 calc R . . .
C17A C 0.5417(2) 0.21131(19) 0.93927(18) 0.0206(5) Uani 1 1 d . . . .
C18A C 0.5391(2) 0.24302(19) 0.84615(18) 0.0221(5) Uani 1 1 d . . . .
H18A H 0.5112 0.2979 0.8284 0.027 Uiso 1 1 calc R . . .
C19A C 0.5779(2) 0.1934(2) 0.77808(18) 0.0228(5) Uani 1 1 d . . . .
H19A H 0.5729 0.2145 0.7145 0.027 Uiso 1 1 calc R . . .
C20A C 0.6675(2) 0.0602(2) 0.73268(19) 0.0282(6) Uani 1 1 d . . . .
H20A H 0.6455 -0.0150 0.7389 0.034 Uiso 1 1 calc R . . .
C21A C 0.6164(3) 0.0658(3) 0.6216(2) 0.0389(7) Uani 1 1 d . . . .
H21G H 0.6449 0.1380 0.6118 0.058 Uiso 1 1 calc GR . . .
H21H H 0.5324 0.0415 0.6019 0.058 Uiso 1 1 calc GR . . .
H21I H 0.6392 0.0216 0.5798 0.058 Uiso 1 1 calc GR . . .
C22A C 0.7987(2) 0.1063(3) 0.7681(2) 0.0447(8) Uani 1 1 d . . . .
H22G H 0.8301 0.0997 0.8389 0.067 Uiso 1 1 calc GR . . .
H22H H 0.8226 0.1801 0.7624 0.067 Uiso 1 1 calc GR . . .
H22I H 0.8275 0.0688 0.7259 0.067 Uiso 1 1 calc GR . . .
C23A C 0.4931(2) 0.2574(2) 1.0085(2) 0.0281(6) Uani 1 1 d . . . .
H23D H 0.4531 0.2027 1.0394 0.042 Uiso 1 1 calc GR . . .
H23E H 0.4388 0.2879 0.9696 0.042 Uiso 1 1 calc GR . . .
H23F H 0.5557 0.3116 1.0617 0.042 Uiso 1 1 calc GR . . .
Ru1B Ru 0.52776(2) 0.42412(2) 0.32645(2) 0.02287(6) Uani 1 1 d . . . .
Cl1B Cl 0.69983(6) 0.45820(5) 0.46983(5) 0.02985(15) Uani 1 1 d . . . .
S1B S 0.58886(6) 0.60500(5) 0.32650(5) 0.02408(14) Uani 1 1 d . . . .
O1B O 0.84120(14) 0.62239(13) 0.16770(13) 0.0236(4) Uani 1 1 d . . . .
O2B O 0.63921(15) 0.42880(13) 0.24424(13) 0.0241(4) Uani 1 1 d . . . .
C1B C 0.7854(2) 0.52783(19) 0.18732(18) 0.0215(5) Uani 1 1 d . . . .
C2B C 0.7008(2) 0.51869(19) 0.23192(18) 0.0210(5) Uani 1 1 d . . . .
C3B C 0.6841(2) 0.61384(19) 0.26254(17) 0.0203(5) Uani 1 1 d . . . .
C4B C 0.7417(2) 0.7070(2) 0.23723(18) 0.0227(5) Uani 1 1 d . . . .
H4B H 0.7270 0.7686 0.2540 0.027 Uiso 1 1 calc R . . .
C5B C 0.8183(2) 0.7094(2) 0.18880(19) 0.0237(5) Uani 1 1 d . . . .
C6B C 0.8848(2) 0.7983(2) 0.1531(2) 0.0312(6) Uani 1 1 d . . . .
H6BA H 0.9667 0.8179 0.1916 0.047 Uiso 1 1 calc GR . . .
H6BB H 0.8595 0.8575 0.1628 0.047 Uiso 1 1 calc GR . . .
H6BC H 0.8722 0.7784 0.0810 0.047 Uiso 1 1 calc GR . . .
C7B C 0.8267(2) 0.4475(2) 0.1548(2) 0.0270(6) Uani 1 1 d . . . .
C8B C 0.7927(2) 0.34672(19) 0.17163(17) 0.0196(5) Uani 1 1 d . . . .
H8B H 0.7393 0.3269 0.2068 0.024 Uiso 1 1 calc R . . .
C9B C 0.8344(2) 0.2728(2) 0.13853(18) 0.0203(5) Uani 1 1 d . . . .
H9BA H 0.8035 0.2017 0.1434 0.024 Uiso 0.563(7) 1 calc R P A 2
H9B H 0.8236 0.2098 0.1643 0.024 Uiso 0.437(7) 1 calc R P A 1
C13B C 0.9432(3) 0.1384(2) 0.0790(2) 0.0328(6) Uani 1 1 d . . . .
H13A H 0.9178 0.0766 0.0268 0.049 Uiso 0.437(7) 1 calc R P A 1
H13B H 0.8945 0.1260 0.1219 0.049 Uiso 0.437(7) 1 calc R P A 1
H13C H 1.0233 0.1528 0.1207 0.049 Uiso 0.437(7) 1 calc R P A 1
H13D H 0.9059 0.0927 0.0126 0.049 Uiso 0.563(7) 1 calc R P A 2
H13E H 0.8889 0.1274 0.1166 0.049 Uiso 0.563(7) 1 calc R P A 2
H13F H 1.0107 0.1224 0.1169 0.049 Uiso 0.563(7) 1 calc R P A 2
C14B C 0.3491(2) 0.3966(2) 0.2321(2) 0.0330(6) Uani 1 1 d . . . .
C15B C 0.3835(2) 0.3138(2) 0.2058(2) 0.0320(6) Uani 1 1 d . . . .
H15B H 0.3774 0.2953 0.1374 0.038 Uiso 1 1 calc R . . .
C16B C 0.4268(2) 0.2569(2) 0.2780(2) 0.0306(6) Uani 1 1 d . . . .
H16B H 0.4476 0.2004 0.2568 0.037 Uiso 1 1 calc R . . .
C17B C 0.4394(2) 0.2830(2) 0.3801(2) 0.0315(6) Uani 1 1 d . . . .
C18B C 0.4085(2) 0.3691(2) 0.4088(2) 0.0322(6) Uani 1 1 d . . . .
H18B H 0.4178 0.3895 0.4778 0.039 Uiso 1 1 calc R . . .
C19B C 0.3647(2) 0.4238(2) 0.3370(2) 0.0311(6) Uani 1 1 d . . . .
H19B H 0.3448 0.4808 0.3583 0.037 Uiso 1 1 calc R . . .
C21B C 0.3575(3) 0.4719(2) 0.0745(2) 0.0385(7) Uani 1 1 d . . . .
H21A H 0.4336 0.5232 0.1125 0.058 Uiso 0.563(7) 1 calc R P A 1
H21B H 0.3172 0.5015 0.0203 0.058 Uiso 0.563(7) 1 calc R P A 1
H21C H 0.3664 0.4092 0.0450 0.058 Uiso 0.563(7) 1 calc R P A 1
H21D H 0.4411 0.4888 0.0966 0.058 Uiso 0.437(7) 1 calc R P A 2
H21E H 0.3369 0.5232 0.0351 0.058 Uiso 0.437(7) 1 calc R P A 2
H21F H 0.3196 0.4023 0.0324 0.058 Uiso 0.437(7) 1 calc R P A 2
C23B C 0.4907(3) 0.2279(3) 0.4584(3) 0.0433(8) Uani 1 1 d . . . .
H23A H 0.5247 0.1839 0.4291 0.065 Uiso 1 1 calc GR . . .
H23B H 0.4307 0.1845 0.4817 0.065 Uiso 1 1 calc GR . . .
H23C H 0.5505 0.2792 0.5158 0.065 Uiso 1 1 calc GR . . .
O3C O 0.9346(7) 0.2239(7) 0.0331(7) 0.0291(17) Uani 0.437(7) 1 d . P A 1
C10C C 0.8886(10) 0.2897(13) 0.0717(12) 0.027(3) Uani 0.437(7) 1 d . P A 1
C11C C 0.9096(9) 0.3841(7) 0.0377(8) 0.041(2) Uani 0.437(7) 1 d . P A 1
H11C H 0.9462 0.3961 -0.0120 0.049 Uiso 0.437(7) 1 calc R P A 1
C12C C 0.8765(10) 0.4609(8) 0.0772(9) 0.038(2) Uani 0.437(7) 1 d . P A 1
H12C H 0.8875 0.5241 0.0515 0.046 Uiso 0.437(7) 1 calc R P A 1
C20B C 0.2860(8) 0.4427(7) 0.1478(8) 0.030(2) Uani 0.563(7) 1 d . P A 1
H20B H 0.2090 0.3895 0.1088 0.036 Uiso 0.563(7) 1 calc R P A 1
C22B C 0.2691(4) 0.5391(4) 0.1947(4) 0.0320(14) Uani 0.563(7) 1 d . P A 1
H22A H 0.2146 0.5175 0.2314 0.048 Uiso 0.563(7) 1 calc GR P A 1
H22B H 0.2388 0.5745 0.1408 0.048 Uiso 0.563(7) 1 calc GR P A 1
H22C H 0.3430 0.5867 0.2416 0.048 Uiso 0.563(7) 1 calc GR P A 1
O3B O 0.9786(5) 0.2459(5) 0.0659(6) 0.0314(14) Uani 0.563(7) 1 d . P A 2
C10B C 0.9253(8) 0.3077(9) 0.0971(8) 0.0194(18) Uani 0.563(7) 1 d . P A 2
C11B C 0.9678(6) 0.4102(4) 0.0897(6) 0.0308(14) Uani 0.563(7) 1 d . P A 2
H11B H 1.0279 0.4322 0.0619 0.037 Uiso 0.563(7) 1 calc R P A 2
C12B C 0.9254(6) 0.4820(6) 0.1218(6) 0.0297(15) Uani 0.563(7) 1 d . P A 2
H12B H 0.9608 0.5539 0.1223 0.036 Uiso 0.563(7) 1 calc R P A 2
C20C C 0.3201(12) 0.4740(9) 0.1636(11) 0.037(3) Uani 0.437(7) 1 d . P A 2
H20C H 0.3567 0.5460 0.2046 0.045 Uiso 0.437(7) 1 calc R P A 2
C22C C 0.1905(7) 0.4439(8) 0.1322(8) 0.070(3) Uani 0.437(7) 1 d . P A 2
H22D H 0.1539 0.3734 0.0918 0.105 Uiso 0.437(7) 1 calc GR P A 2
H22E H 0.1661 0.4930 0.0918 0.105 Uiso 0.437(7) 1 calc GR P A 2
H22F H 0.1676 0.4457 0.1928 0.105 Uiso 0.437(7) 1 calc GR P A 2

loop_
_atom_site_aniso_label
_atom_site_aniso_U_11
_atom_site_aniso_U_22
_atom_site_aniso_U_33
_atom_site_aniso_U_23
_atom_site_aniso_U_13
_atom_site_aniso_U_12
Ru1 0.01401(10) 0.01948(11) 0.01019(9) 0.00300(7) 0.00204(7) 0.00604(8)
Cl1A 0.0173(3) 0.0260(3) 0.0207(3) 0.0039(2) 0.0071(2) 0.0075(2)
S1A 0.0219(3) 0.0220(3) 0.0168(3) 0.0031(2) 0.0047(2) 0.0097(2)
O1A 0.0211(9) 0.0276(10) 0.0158(8) -0.0025(7) 0.0022(7) 0.0035(7)
O2A 0.0203(8) 0.0205(9) 0.0112(8) 0.0015(7) -0.0005(6) 0.0063(7)
O3A 0.0254(10) 0.0396(12) 0.0278(10) 0.0033(9) -0.0039(8) 0.0154(9)
C1A 0.0164(11) 0.0252(13) 0.0130(11) -0.0013(10) 0.0054(9) 0.0033(10)
C2A 0.0180(12) 0.0251(13) 0.0140(11) 0.0032(10) 0.0075(9) 0.0065(10)
C3A 0.0189(12) 0.0259(13) 0.0139(11) 0.0016(10) 0.0072(9) 0.0066(10)
C4A 0.0294(14) 0.0232(13) 0.0232(13) 0.0029(10) 0.0115(11) 0.0085(11)
C5A 0.0293(14) 0.0262(14) 0.0212(13) -0.0019(11) 0.0081(11) 0.0046(11)
C6A 0.0440(18) 0.0301(16) 0.0295(15) -0.0048(13) 0.0022(13) 0.0023(13)
C7A 0.0167(11) 0.0311(14) 0.0106(11) 0.0021(10) 0.0066(9) 0.0070(10)
C8A 0.0167(12) 0.0330(14) 0.0126(11) 0.0050(10) 0.0032(9) 0.0067(10)
C9A 0.0203(12) 0.0302(14) 0.0173(12) 0.0035(10) 0.0043(10) 0.0071(11)
C10A 0.0211(13) 0.0415(16) 0.0166(12) 0.0066(11) 0.0065(10) 0.0162(12)
C11A 0.0151(12) 0.0416(16) 0.0140(12) 0.0010(11) 0.0011(10) 0.0083(11)
C12A 0.0157(12) 0.0339(15) 0.0134(11) 0.0005(10) 0.0044(9) 0.0044(10)
C13A 0.0366(16) 0.0421(18) 0.0361(17) 0.0075(14) -0.0008(13) 0.0199(14)
C14A 0.0137(11) 0.0304(14) 0.0146(11) 0.0021(10) 0.0028(9) 0.0034(10)
C15A 0.0119(11) 0.0273(13) 0.0173(12) 0.0047(10) 0.0011(9) 0.0076(10)
C16A 0.0149(11) 0.0272(13) 0.0105(11) 0.0030(9) -0.0007(9) 0.0040(10)
C17A 0.0145(11) 0.0232(13) 0.0156(11) -0.0022(10) -0.0007(9) 0.0014(10)
C18A 0.0182(12) 0.0204(13) 0.0219(12) 0.0037(10) 0.0017(10) 0.0035(10)
C19A 0.0192(12) 0.0266(14) 0.0160(12) 0.0076(10) 0.0031(10) 0.0006(10)
C20A 0.0221(13) 0.0413(16) 0.0216(13) 0.0032(12) 0.0101(11) 0.0093(12)
C21A 0.0326(15) 0.063(2) 0.0189(14) -0.0022(13) 0.0096(12) 0.0155(15)
C22A 0.0240(15) 0.079(2) 0.0300(16) 0.0015(16) 0.0123(13) 0.0152(15)
C23A 0.0266(14) 0.0319(15) 0.0230(13) -0.0031(11) 0.0055(11) 0.0110(12)
Ru1B 0.03026(12) 0.02504(12) 0.02262(11) 0.00650(8) 0.01648(9) 0.01448(9)
Cl1B 0.0367(4) 0.0326(4) 0.0260(3) 0.0054(3) 0.0120(3) 0.0183(3)
S1B 0.0326(3) 0.0251(3) 0.0216(3) 0.0048(3) 0.0141(3) 0.0146(3)
O1B 0.0235(9) 0.0231(9) 0.0281(9) 0.0079(7) 0.0117(8) 0.0095(7)
O2B 0.0310(10) 0.0232(9) 0.0256(9) 0.0049(7) 0.0174(8) 0.0118(8)
C1B 0.0231(12) 0.0220(13) 0.0208(12) 0.0064(10) 0.0086(10) 0.0080(10)
C2B 0.0223(12) 0.0251(13) 0.0151(11) 0.0032(10) 0.0047(10) 0.0092(11)
C3B 0.0205(12) 0.0259(13) 0.0131(11) -0.0002(10) 0.0017(9) 0.0107(10)
C4B 0.0214(12) 0.0259(13) 0.0184(12) 0.0004(10) 0.0016(10) 0.0106(11)
C5B 0.0225(13) 0.0225(13) 0.0228(13) 0.0010(10) 0.0018(10) 0.0094(10)
C6B 0.0250(14) 0.0261(14) 0.0436(17) 0.0047(12) 0.0154(12) 0.0071(11)
C7B 0.0304(14) 0.0316(15) 0.0287(14) 0.0094(12) 0.0168(12) 0.0167(12)
C8B 0.0169(11) 0.0264(13) 0.0157(11) 0.0050(10) 0.0047(9) 0.0080(10)
C9B 0.0179(12) 0.0233(13) 0.0176(12) 0.0042(10) 0.0034(10) 0.0067(10)
C13B 0.0416(16) 0.0272(15) 0.0413(17) 0.0107(13) 0.0239(14) 0.0173(13)
C14B 0.0339(15) 0.0416(17) 0.0315(15) 0.0056(13) 0.0138(12) 0.0213(13)
C15B 0.0322(15) 0.0355(16) 0.0298(15) 0.0005(12) 0.0146(12) 0.0109(13)
C16B 0.0298(14) 0.0264(14) 0.0415(16) 0.0049(12) 0.0202(13) 0.0100(12)
C17B 0.0313(15) 0.0328(15) 0.0392(16) 0.0145(13) 0.0222(13) 0.0114(12)
C18B 0.0347(15) 0.0392(16) 0.0328(15) 0.0093(13) 0.0237(13) 0.0144(13)
C19B 0.0322(15) 0.0381(16) 0.0348(15) 0.0062(13) 0.0205(12) 0.0196(13)
C21B 0.0439(18) 0.0371(17) 0.0293(15) 0.0039(13) 0.0055(13) 0.0135(14)
C23B 0.0504(19) 0.0476(19) 0.0503(19) 0.0266(16) 0.0322(16) 0.0233(16)
O3C 0.032(5) 0.024(4) 0.043(5) 0.007(3) 0.027(3) 0.011(4)
C10C 0.014(7) 0.019(5) 0.039(8) -0.006(5) 0.009(5) -0.002(5)
C11C 0.051(6) 0.053(5) 0.046(5) 0.024(5) 0.034(5) 0.033(5)
C12C 0.056(7) 0.035(5) 0.053(7) 0.027(5) 0.040(5) 0.030(5)
C20B 0.024(6) 0.029(5) 0.029(4) -0.001(4) 0.004(3) 0.005(4)
C22B 0.033(3) 0.025(3) 0.042(3) 0.008(2) 0.016(2) 0.011(2)
O3B 0.027(3) 0.022(3) 0.058(4) 0.013(3) 0.028(3) 0.011(3)
C10B 0.013(5) 0.020(5) 0.028(5) 0.005(4) 0.010(4) 0.006(4)
C11B 0.031(3) 0.029(3) 0.049(4) 0.018(3) 0.030(3) 0.014(3)
C12B 0.032(4) 0.022(3) 0.044(4) 0.013(3) 0.022(3) 0.012(3)
C20C 0.023(7) 0.041(8) 0.033(5) -0.005(6) -0.006(5) 0.009(6)
C22C 0.031(5) 0.072(7) 0.098(8) 0.022(6) 0.004(5) 0.021(4)

loop_
_atom_type_symbol
_atom_type_description
_atom_type_scat_dispersion_real
_atom_type_scat_dispersion_imag
_atom_type_scat_source
C C 0.0033 0.0016 'International Tables Vol C Tables 4.2.6.8 and 6.1.1.4'
H H 0.0000 0.0000 'International Tables Vol C Tables 4.2.6.8 and 6.1.1.4'
Cl Cl 0.1484 0.1585 'International Tables Vol C Tables 4.2.6.8 and 6.1.1.4'
O O 0.0106 0.0060 'International Tables Vol C Tables 4.2.6.8 and 6.1.1.4'
Ru Ru -1.2594 0.8363 'International Tables Vol C Tables 4.2.6.8 and 6.1.1.4'
S S 0.1246 0.1234 'International Tables Vol C Tables 4.2.6.8 and 6.1.1.4'

loop_
_geom_angle_atom_site_label_1
_geom_angle_atom_site_label_2
_geom_angle_atom_site_label_3
_geom_angle
S1A Ru1 Cl1A 86.82(2)
O2A Ru1 Cl1A 85.14(5)
O2A Ru1 S1A 82.15(5)
O2A Ru1 C14A 109.32(8)
O2A Ru1 C15A 146.21(8)
O2A Ru1 C16A 165.51(8)
O2A Ru1 C17A 128.37(8)
O2A Ru1 C18A 98.51(8)
O2A Ru1 C19A 89.76(8)
C14A Ru1 Cl1A 165.49(6)
C14A Ru1 S1A 96.19(7)
C14A Ru1 C16A 69.15(9)
C14A Ru1 C17A 81.48(9)
C14A Ru1 C18A 68.80(9)
C15A Ru1 Cl1A 127.56(7)
C15A Ru1 S1A 90.60(7)
C15A Ru1 C14A 38.49(9)
C15A Ru1 C16A 37.79(9)
C15A Ru1 C17A 68.06(9)
C15A Ru1 C18A 80.19(9)
C16A Ru1 Cl1A 96.55(6)
C16A Ru1 S1A 112.28(7)
C16A Ru1 C17A 37.62(9)
C16A Ru1 C18A 67.27(9)
C17A Ru1 Cl1A 88.55(6)
C17A Ru1 S1A 148.58(7)
C18A Ru1 Cl1A 108.75(7)
C18A Ru1 S1A 164.43(7)
C18A Ru1 C17A 36.84(9)
C19A Ru1 Cl1A 145.18(7)
C19A Ru1 S1A 126.59(7)
C19A Ru1 C14A 37.96(10)
C19A Ru1 C15A 68.28(9)
C19A Ru1 C16A 80.62(9)
C19A Ru1 C17A 68.00(9)
C19A Ru1 C18A 38.13(9)
C3A S1A Ru1 99.61(9)
C5A O1A C1A 123.09(19)
C2A O2A Ru1 119.08(14)
C10A O3A C13A 117.7(2)
O1A C1A C2A 119.3(2)
O1A C1A C7A 112.1(2)
C2A C1A C7A 128.6(2)
O2A C2A C1A 121.3(2)
O2A C2A C3A 121.2(2)
C1A C2A C3A 117.4(2)
C2A C3A S1A 117.78(18)
C4A C3A S1A 122.2(2)
C4A C3A C2A 120.1(2)
C5A C4A C3A 119.7(2)
O1A C5A C4A 120.4(2)
O1A C5A C6A 112.3(2)
C4A C5A C6A 127.3(3)
C8A C7A C1A 122.5(2)
C8A C7A C12A 117.9(2)
C12A C7A C1A 119.6(2)
C9A C8A C7A 121.6(2)
C8A C9A C10A 119.1(2)
O3A C10A C9A 124.3(2)
O3A C10A C11A 115.5(2)
C11A C10A C9A 120.2(2)
C12A C11A C10A 120.2(2)
C11A C12A C7A 121.0(2)
C15A C14A Ru1 69.55(13)
C15A C14A C20A 119.6(2)
C19A C14A Ru1 69.74(14)
C19A C14A C15A 116.5(2)
C19A C14A C20A 123.9(2)
C20A C14A Ru1 129.98(17)
C14A C15A Ru1 71.96(13)
C16A C15A Ru1 72.41(13)
C16A C15A C14A 122.0(2)
C15A C16A Ru1 69.80(13)
C15A C16A C17A 120.3(2)
C17A C16A Ru1 73.05(13)
C16A C17A Ru1 69.33(13)
C16A C17A C23A 120.3(2)
C18A C17A Ru1 70.46(14)
C18A C17A C16A 118.6(2)
C18A C17A C23A 121.0(2)
C23A C17A Ru1 128.45(17)
C17A C18A Ru1 72.70(14)
C17A C18A C19A 120.4(2)
C19A C18A Ru1 68.83(14)
C14A C19A Ru1 72.30(14)
C14A C19A C18A 122.1(2)
C18A C19A Ru1 73.04(14)
C14A C20A C21A 113.3(2)
C14A C20A C22A 109.4(2)
C21A C20A C22A 110.6(2)
S1B Ru1B Cl1B 87.28(2)
O2B Ru1B Cl1B 83.08(5)
O2B Ru1B S1B 82.25(5)
O2B Ru1B C14B 114.05(9)
O2B Ru1B C15B 92.18(9)
O2B Ru1B C16B 96.91(8)
O2B Ru1B C17B 124.53(9)
O2B Ru1B C18B 162.22(9)
O2B Ru1B C19B 151.43(9)
C14B Ru1B Cl1B 162.85(8)
C14B Ru1B S1B 93.93(8)
C14B Ru1B C17B 81.03(11)
C15B Ru1B Cl1B 149.18(8)
C15B Ru1B S1B 122.36(8)
C15B Ru1B C14B 37.49(10)
C15B Ru1B C16B 37.89(11)
C15B Ru1B C17B 67.69(11)
C15B Ru1B C18B 79.96(11)
C16B Ru1B Cl1B 112.28(8)
C16B Ru1B S1B 160.25(8)
C16B Ru1B C14B 68.26(11)
C16B Ru1B C17B 36.85(11)
C17B Ru1B Cl1B 90.01(8)
C17B Ru1B S1B 152.54(7)
C18B Ru1B Cl1B 95.48(8)
C18B Ru1B S1B 115.45(8)
C18B Ru1B C14B 68.55(11)
C18B Ru1B C16B 67.13(10)
C18B Ru1B C17B 37.69(10)
C19B Ru1B Cl1B 124.62(8)
C19B Ru1B S1B 91.45(8)
C19B Ru1B C14B 38.30(10)
C19B Ru1B C15B 67.74(10)
C19B Ru1B C16B 79.84(10)
C19B Ru1B C17B 67.88(10)
C19B Ru1B C18B 37.43(11)
C3B S1B Ru1B 99.70(9)
C5B O1B C1B 123.3(2)
C2B O2B Ru1B 119.02(15)
O1B C1B C2B 119.8(2)
O1B C1B C7B 111.2(2)
C2B C1B C7B 129.0(2)
O2B C2B C1B 121.7(2)
O2B C2B C3B 121.8(2)
C1B C2B C3B 116.5(2)
C2B C3B S1B 116.84(19)
C4B C3B S1B 122.88(19)
C4B C3B C2B 120.3(2)
C5B C4B C3B 120.0(2)
O1B C5B C4B 119.8(2)
O1B C5B C6B 112.0(2)
C4B C5B C6B 128.3(2)
C8B C7B C1B 124.3(2)
C8B C7B C12C 114.1(5)
C8B C7B C12B 117.7(4)
C12C C7B C1B 118.9(4)
C12B C7B C1B 116.8(4)
C7B C8B C9B 122.0(2)
C8B C9B C10B 117.9(5)
C10C C9B C8B 120.8(8)
C15B C14B Ru1B 69.71(16)
C15B C14B C19B 116.4(3)
C15B C14B C20B 118.9(5)
C15B C14B C20C 125.7(8)
C19B C14B Ru1B 69.23(15)
C19B C14B C20B 124.3(6)
C19B C14B C20C 116.7(7)
C20B C14B Ru1B 137.8(4)
C20C C14B Ru1B 120.8(5)
C14B C15B Ru1B 72.80(17)
C14B C15B C16B 122.3(3)
C16B C15B Ru1B 72.46(16)
C15B C16B Ru1B 69.65(16)
C17B C16B Ru1B 72.87(16)
C17B C16B C15B 120.7(3)
C16B C17B Ru1B 70.28(16)
C16B C17B C18B 117.8(3)
C16B C17B C23B 121.7(3)
C18B C17B Ru1B 69.18(16)
C18B C17B C23B 120.3(3)
C23B C17B Ru1B 128.7(2)
C17B C18B Ru1B 73.13(15)
C19B C18B Ru1B 70.46(15)
C19B C18B C17B 120.9(3)
C14B C19B Ru1B 72.47(15)
C18B C19B Ru1B 72.10(15)
C18B C19B C14B 121.8(2)
C10C O3C C13B 118.5(10)
C9B C10C O3C 126.8(15)
C9B C10C C11C 119.7(14)
O3C C10C C11C 113.4(14)
C10C C11C C12C 119.3(10)
C11C C12C C7B 121.7(8)
C14B C20B C21B 109.3(7)
C14B C20B C22B 109.4(7)
C22B C20B C21B 110.9(6)
C10B O3B C13B 117.5(7)
O3B C10B C9B 124.8(9)
C11B C10B C9B 120.2(9)
C11B C10B O3B 115.0(9)
C10B C11B C12B 121.3(7)
C11B C12B C7B 119.6(6)
C21B C20C C14B 114.1(12)
C21B C20C C22C 111.0(9)
C22C C20C C14B 104.9(9)

loop_
_geom_bond_atom_site_label_1
_geom_bond_atom_site_label_2
_geom_bond_distance
Ru1 Cl1A 2.4164(6)
Ru1 S1A 2.3537(6)
Ru1 O2A 2.0904(15)
Ru1 C14A 2.183(2)
Ru1 C15A 2.151(2)
Ru1 C16A 2.185(2)
Ru1 C17A 2.234(2)
Ru1 C18A 2.205(2)
Ru1 C19A 2.150(2)
S1A C3A 1.704(2)
O1A C1A 1.369(3)
O1A C5A 1.348(3)
O2A C2A 1.311(3)
O3A C10A 1.363(3)
O3A C13A 1.422(4)
C1A C2A 1.401(3)
C1A C7A 1.452(4)
C2A C3A 1.427(3)
C3A C4A 1.408(3)
C4A C5A 1.348(4)
C5A C6A 1.495(4)
C7A C8A 1.395(4)
C7A C12A 1.411(3)
C8A C9A 1.389(4)
C9A C10A 1.395(3)
C10A C11A 1.389(4)
C11A C12A 1.372(4)
C14A C15A 1.429(3)
C14A C19A 1.410(4)
C14A C20A 1.515(3)
C15A C16A 1.405(3)
C16A C17A 1.426(3)
C17A C18A 1.403(3)
C17A C23A 1.502(3)
C18A C19A 1.423(4)
C20A C21A 1.524(4)
C20A C22A 1.528(4)
Ru1B Cl1B 2.4159(7)
Ru1B S1B 2.3617(7)
Ru1B O2B 2.0871(16)
Ru1B C14B 2.203(3)
Ru1B C15B 2.163(3)
Ru1B C16B 2.200(3)
Ru1B C17B 2.233(3)
Ru1B C18B 2.181(3)
Ru1B C19B 2.160(3)
S1B C3B 1.708(2)
O1B C1B 1.369(3)
O1B C5B 1.349(3)
O2B C2B 1.302(3)
C1B C2B 1.393(3)
C1B C7B 1.464(3)
C2B C3B 1.443(3)
C3B C4B 1.398(4)
C4B C5B 1.353(4)
C5B C6B 1.476(4)
C7B C8B 1.377(4)
C7B C12C 1.416(10)
C7B C12B 1.443(8)
C8B C9B 1.396(3)
C9B C10C 1.322(19)
C9B C10B 1.433(12)
C13B O3C 1.398(10)
C13B O3B 1.447(8)
C14B C15B 1.403(4)
C14B C19B 1.432(4)
C14B C20B 1.527(9)
C14B C20C 1.542(12)
C15B C16B 1.417(4)
C16B C17B 1.401(4)
C17B C18B 1.427(4)
C17B C23B 1.493(4)
C18B C19B 1.393(4)
C21B C20B 1.573(13)
C21B C20C 1.47(2)
O3C C10C 1.38(2)
C10C C11C 1.39(2)
C11C C12C 1.391(12)
C20B C22B 1.538(13)
O3B C10B 1.369(14)
C10B C11B 1.368(13)
C11B C12B 1.375(9)
C20C C22C 1.517(16)

loop_
_geom_torsion_atom_site_label_1
_geom_torsion_atom_site_label_2
_geom_torsion_atom_site_label_3
_geom_torsion_atom_site_label_4
_geom_torsion
Ru1 S1A C3A C2A 1.00(19)
Ru1 S1A C3A C4A -179.89(19)
Ru1 O2A C2A C1A 176.04(16)
Ru1 O2A C2A C3A -4.1(3)
Ru1 C14A C15A C16A -54.6(2)
Ru1 C14A C19A C18A 55.8(2)
Ru1 C14A C20A C21A 67.7(3)
Ru1 C14A C20A C22A -168.4(2)
Ru1 C15A C16A C17A -54.9(2)
Ru1 C16A C17A C18A -52.24(19)
Ru1 C16A C17A C23A 123.3(2)
Ru1 C17A C18A C19A -51.6(2)
Ru1 C18A C19A C14A -55.5(2)
S1A C3A C4A C5A 178.7(2)
O1A C1A C2A O2A 179.0(2)
O1A C1A C2A C3A -0.9(3)
O1A C1A C7A C8A -168.3(2)
O1A C1A C7A C12A 13.3(3)
O2A C2A C3A S1A 1.7(3)
O2A C2A C3A C4A -177.4(2)
O3A C10A C11A C12A -179.4(2)
C1A O1A C5A C4A 1.6(4)
C1A O1A C5A C6A -178.9(2)
C1A C2A C3A S1A -178.37(17)
C1A C2A C3A C4A 2.5(3)
C1A C7A C8A C9A -178.7(2)
C1A C7A C12A C11A 178.2(2)
C2A C1A C7A C8A 13.7(4)
C2A C1A C7A C12A -164.7(2)
C2A C3A C4A C5A -2.2(4)
C3A C4A C5A O1A 0.2(4)
C3A C4A C5A C6A -179.3(3)
C5A O1A C1A C2A -1.2(3)
C5A O1A C1A C7A -179.4(2)
C7A C1A C2A O2A -3.1(4)
C7A C1A C2A C3A 177.0(2)
C7A C8A C9A C10A 0.7(4)
C8A C7A C12A C11A -0.2(3)
C8A C9A C10A O3A 178.9(2)
C8A C9A C10A C11A -0.7(4)
C9A C10A C11A C12A 0.2(4)
C10A C11A C12A C7A 0.3(4)
C12A C7A C8A C9A -0.3(3)
C13A O3A C10A C9A 1.6(4)
C13A O3A C10A C11A -178.8(2)
C14A C15A C16A Ru1 54.4(2)
C14A C15A C16A C17A -0.5(3)
C15A C14A C19A Ru1 -53.11(19)
C15A C14A C19A C18A 2.7(3)
C15A C14A C20A C21A 154.9(2)
C15A C14A C20A C22A -81.1(3)
C15A C16A C17A Ru1 53.38(19)
C15A C16A C17A C18A 1.1(3)
C15A C16A C17A C23A 176.7(2)
C16A C17A C18A Ru1 51.71(19)
C16A C17A C18A C19A 0.1(3)
C17A C18A C19A Ru1 53.4(2)
C17A C18A C19A C14A -2.1(4)
C19A C14A C15A Ru1 53.20(19)
C19A C14A C15A C16A -1.4(3)
C19A C14A C20A C21A -23.4(4)
C19A C14A C20A C22A 100.5(3)
C20A C14A C15A Ru1 -125.2(2)
C20A C14A C15A C16A -179.9(2)
C20A C14A C19A Ru1 125.2(2)
C20A C14A C19A C18A -179.0(2)
C23A C17A C18A Ru1 -123.8(2)
C23A C17A C18A C19A -175.4(2)
Ru1B S1B C3B C2B -1.39(19)
Ru1B S1B C3B C4B 176.70(19)
Ru1B O2B C2B C1B 173.04(18)
Ru1B O2B C2B C3B -7.8(3)
Ru1B C14B C15B C16B 55.3(3)
Ru1B C14B C19B C18B -54.9(3)
Ru1B C14B C20B C21B 38.8(10)
Ru1B C14B C20B C22B -82.8(10)
Ru1B C14B C20C C21B 71.8(9)
Ru1B C14B C20C C22C -166.5(7)
Ru1B C15B C16B C17B 54.2(2)
Ru1B C16B C17B C18B 51.9(2)
Ru1B C16B C17B C23B -124.0(3)
Ru1B C17B C18B C19B 53.9(2)
Ru1B C18B C19B C14B 55.0(3)
S1B C3B C4B C5B 178.28(19)
O1B C1B C2B O2B 174.3(2)
O1B C1B C2B C3B -5.0(3)
O1B C1B C7B C8B 174.9(2)
O1B C1B C7B C12C -24.7(7)
O1B C1B C7B C12B 7.9(5)
O2B C2B C3B S1B 5.9(3)
O2B C2B C3B C4B -172.2(2)
C1B O1B C5B C4B 4.1(3)
C1B O1B C5B C6B -175.8(2)
C1B C2B C3B S1B -174.84(18)
C1B C2B C3B C4B 7.0(3)
C1B C7B C8B C9B 179.7(2)
C1B C7B C12C C11C -175.2(8)
C1B C7B C12B C11B -179.6(5)
C2B C1B C7B C8B -5.7(4)
C2B C1B C7B C12C 154.7(6)
C2B C1B C7B C12B -172.8(4)
C2B C3B C4B C5B -3.7(4)
C3B C4B C5B O1B -1.9(4)
C3B C4B C5B C6B 178.0(2)
C5B O1B C1B C2B -0.5(3)
C5B O1B C1B C7B 179.0(2)
C7B C1B C2B O2B -5.0(4)
C7B C1B C2B C3B 175.7(2)
C7B C8B C9B C10C -14.5(6)
C7B C8B C9B C10B 7.7(5)
C8B C7B C12C C11C -12.9(12)
C8B C7B C12B C11B 12.5(8)
C8B C9B C10C O3C 179.6(7)
C8B C9B C10C C11C 3.3(12)
C8B C9B C10B O3B 176.8(6)
C8B C9B C10B C11B -0.7(9)
C9B C10C C11C C12C 2.1(15)
C9B C10B C11B C12B 0.2(12)
C13B O3C C10C C9B -11.4(13)
C13B O3C C10C C11C 165.1(8)
C13B O3B C10B C9B -2.3(11)
C13B O3B C10B C11B 175.4(6)
C14B C15B C16B Ru1B -55.5(3)
C14B C15B C16B C17B -1.3(4)
C15B C14B C19B Ru1B 53.0(2)
C15B C14B C19B C18B -1.9(4)
C15B C14B C20B C21B -52.3(7)
C15B C14B C20B C22B -173.9(5)
C15B C14B C20C C21B -14.2(11)
C15B C14B C20C C22C 107.4(11)
C15B C16B C17B Ru1B -52.7(2)
C15B C16B C17B C18B -0.8(4)
C15B C16B C17B C23B -176.7(3)
C16B C17B C18B Ru1B -52.5(2)
C16B C17B C18B C19B 1.4(4)
C17B C18B C19B Ru1B -55.1(2)
C17B C18B C19B C14B -0.1(4)
C19B C14B C15B Ru1B -52.8(2)
C19B C14B C15B C16B 2.6(4)
C19B C14B C20B C21B 135.3(5)
C19B C14B C20B C22B 13.7(9)
C19B C14B C20C C21B 152.5(6)
C19B C14B C20C C22C -85.9(10)
C23B C17B C18B Ru1B 123.5(3)
C23B C17B C18B C19B 177.4(3)
O3C C13B O3B C10B 77.7(15)
O3C C10C C11C C12C -174.7(9)
C10C C9B C10B O3B -79(4)
C10C C9B C10B C11B 103(4)
C10C C11C C12C C7B 3.0(16)
C12C C7B C8B C9B 18.4(6)
C12C C7B C12B C11B -77.7(13)
C20B C14B C15B Ru1B 134.2(5)
C20B C14B C15B C16B -170.4(5)
C20B C14B C19B Ru1B -134.4(5)
C20B C14B C19B C18B 170.7(5)
C20B C14B C20C C21B -88(4)
C20B C14B C20C C22C 33(3)
C20B C21B C20C C14B 79(2)
C20B C21B C20C C22C -39(2)
O3B C13B O3C C10C -84.0(16)
O3B C10B C11B C12B -177.6(7)
C10B C9B C10C O3C 93(4)
C10B C9B C10C C11C -84(4)
C10B C11B C12B C7B -6.1(11)
C12B C7B C8B C9B -13.4(5)
C12B C7B C12C C11C 91.1(15)
C20C C14B C15B Ru1B 113.9(6)
C20C C14B C15B C16B 169.3(6)
C20C C14B C19B Ru1B -114.9(6)
C20C C14B C19B C18B -169.8(7)
C20C C14B C20B C21B 65(4)
C20C C14B C20B C22B -57(4)
C20C C21B C20B C14B -74(2)
C20C C21B C20B C22B 47(2)
